data_2207505
loop_
_publ_author_name
'Ibrahim U\,car'
'Ahmet Bulut'

_publ_section_title
;Bis[<i>N</i>-(2-hydroxyethyl)ethylenediamine-\k^3^<i>N</i>,<i>N</i>',<i>O</i>]nickel(II)
 squarate monohydrate
;
_journal_coeditor_code CI6709
_journal_issue 12
_journal_name_full 'Acta Crystallographica Section E'
_journal_page_first m2730
_journal_page_last m2732
_journal_paper_doi 10.1107/S1600536805039036
_journal_volume 61
_journal_year 2005
_chemical_formula_iupac '[Ni (C4 H12 N2 O)2] (C4 O4) , H2 O'
_chemical_formula_moiety 'C8 H24 N4 Ni O2 2+ , C4 O4 2- , H2 O'
_chemical_formula_sum 'C12 H26 N4 Ni O7'
_chemical_formula_weight 397.08
_chemical_name_systematic
;
Bis[N-(2-hydroxyethyl)ethylenediamine-\k^3^N,N',O]nickel(II) squarate
monohydrate
;
_space_group_IT_number 14
_symmetry_cell_setting monoclinic
_symmetry_space_group_name_Hall '-P 2ybc'
_symmetry_space_group_name_H-M 'P 1 21/c 1'
_atom_sites_solution_hydrogens geom
_atom_sites_solution_primary direct
_atom_sites_solution_secondary difmap
_audit_creation_method SHELXL97
_cell_angle_alpha 90.00
_cell_angle_beta 97.454(6)
_cell_angle_gamma 90.00
_cell_formula_units_Z 4
_cell_length_a 11.9740(8)
_cell_length_b 8.7618(4)
_cell_length_c 16.9051(12)
_cell_measurement_reflns_used 5487
_cell_measurement_temperature 297(2)
_cell_measurement_theta_max 28.00
_cell_measurement_theta_min 2.32
_cell_volume 1758.59(19)
_computing_cell_refinement X-AREA
_computing_data_collection 'X-AREA (Stoe & Cie, 2002)'
_computing_data_reduction 'X-RED32 (Stoe & Cie, 2002)'
_computing_molecular_graphics 'ORTEP-3 for Windows (Farrugia, 1997)'
_computing_publication_material 'WinGX (Farrugia, 1999)'
_computing_structure_refinement 'SHELXL97 (Sheldrick, 1997)'
_computing_structure_solution 'SHELXS97 (Sheldrick, 1997)'
_diffrn_ambient_temperature 297(2)
_diffrn_detector_area_resol_mean 6.67
_diffrn_measured_fraction_theta_full 0.994
_diffrn_measured_fraction_theta_max 0.994
_diffrn_measurement_device_type 'Stoe IPDS-II'
_diffrn_measurement_method \w
_diffrn_radiation_monochromator graphite
_diffrn_radiation_source 'fine-focus sealed tube'
_diffrn_radiation_type MoK\a
_diffrn_radiation_wavelength 0.71073
_diffrn_reflns_av_R_equivalents 0.0840
_diffrn_reflns_av_sigmaI/netI 0.0384
_diffrn_reflns_limit_h_max 15
_diffrn_reflns_limit_h_min -15
_diffrn_reflns_limit_k_max 11
_diffrn_reflns_limit_k_min -11
_diffrn_reflns_limit_l_max 22
_diffrn_reflns_limit_l_min -22
_diffrn_reflns_number 28256
_diffrn_reflns_theta_full 27.77
_diffrn_reflns_theta_max 27.77
_diffrn_reflns_theta_min 2.43
_diffrn_standards_number 0
_exptl_absorpt_coefficient_mu 1.144
_exptl_absorpt_correction_T_max 0.7634
_exptl_absorpt_correction_T_min 0.6588
_exptl_absorpt_correction_type integration
_exptl_absorpt_process_details '(X-RED32; Stoe & Cie, 2002)'
_exptl_crystal_colour violet
_exptl_crystal_density_diffrn 1.500
_exptl_crystal_density_method 'not measured'
_exptl_crystal_description Prism
_exptl_crystal_F_000 840
_exptl_crystal_size_max 0.30
_exptl_crystal_size_mid 0.28
_exptl_crystal_size_min 0.16
_refine_diff_density_max 0.480
_refine_diff_density_min -0.646
_refine_ls_extinction_method none
_refine_ls_goodness_of_fit_ref 1.058
_refine_ls_hydrogen_treatment mixed
_refine_ls_matrix_type full
_refine_ls_number_parameters 250
_refine_ls_number_reflns 4128
_refine_ls_number_restraints 3
_refine_ls_restrained_S_all 1.058
_refine_ls_R_factor_all 0.0518
_refine_ls_R_factor_gt 0.0417
_refine_ls_shift/su_max 0.004
_refine_ls_shift/su_mean 0.000
_refine_ls_structure_factor_coef Fsqd
_refine_ls_weighting_details 'calc w = 1/[\s^2^(Fo^2^)+(0.0321P)^2^+1.2308P] where P=(Fo^2^+2Fc^2^)/3'
_refine_ls_weighting_scheme calc
_refine_ls_wR_factor_gt 0.0902
_refine_ls_wR_factor_ref 0.0945
_reflns_number_gt 3478
_reflns_number_total 4128
_reflns_threshold_expression I>2\s(I)
_cod_data_source_file ci6709.cif
_cod_data_source_block I
_cod_depositor_comments
;
 Marking attached hydrogen atoms.

 Antanas Vaitkus,
 2018-02-05

The following automatic conversions were performed:
'_symmetry_cell_setting' value 'Monoclinic' changed to 'monoclinic'
according to '/home/saulius/struct/CIF-dictionaries/cif_core.dic'
dictionary named 'cif_core.dic' version 2.4.1 from 2010-06-29.

Automatic conversion script
Id: cif_fix_enum 1527 2010-12-29 10:47:43Z saulius 

The following automatic conversions were performed:

'_symmetry_cell_setting' value 'Monoclinic' changed to 'monoclinic'
according to /home/saulius/struct/CIF-dictionaries/cif_core.dic
dictionary named 'cif_core.dic' version 2.4.1 from 2010-06-29.

Automatic conversion script
Id: cif_fix_values 1715 2011-07-08 13:25:40Z adriana 
;
_cod_original_sg_symbol_H-M 'P 21/c'
_cod_database_code 2207505

loop_
_symmetry_equiv_pos_as_xyz
'x, y, z'
'-x, y+1/2, -z+1/2'
'-x, -y, -z'
'x, -y-1/2, z-1/2'

loop_
_atom_site_label
_atom_site_fract_x
_atom_site_fract_y
_atom_site_fract_z
_atom_site_U_iso_or_equiv
_atom_site_adp_type
_atom_site_calc_flag
_atom_site_refinement_flags
_atom_site_occupancy
_atom_site_type_symbol
_atom_site_attached_hydrogens
C1 0.1482(3) 0.3552(3) 0.14839(18) 0.0505(6) Uani d . 1 C 0
H1A 0.1396 0.3367 0.0914 0.061 Uiso calc R 1 H 0
H1B 0.1037 0.2801 0.1727 0.061 Uiso calc R 1 H 0
C2 0.2709(3) 0.3417(3) 0.18295(18) 0.0528(7) Uani d . 1 C 0
H2A 0.2790 0.3525 0.2405 0.063 Uiso calc R 1 H 0
H2B 0.3002 0.2427 0.1703 0.063 Uiso calc R 1 H 0
C3 0.4475(2) 0.4920(4) 0.1870(2) 0.0629(8) Uani d . 1 C 0
H3A 0.4953 0.4048 0.1804 0.076 Uiso calc R 1 H 0
H3B 0.4470 0.5094 0.2436 0.076 Uiso calc R 1 H 0
C4 0.4911(3) 0.6302(5) 0.1490(2) 0.0747(10) Uani d . 1 C 0
H4A 0.5627 0.6609 0.1782 0.090 Uiso calc R 1 H 0
H4B 0.5028 0.6072 0.0945 0.090 Uiso calc R 1 H 0
C5 0.1261(3) 0.8248(3) 0.01590(17) 0.0536(7) Uani d . 1 C 0
H5A 0.0492 0.7917 0.0176 0.064 Uiso calc R 1 H 0
H5B 0.1306 0.8708 -0.0358 0.064 Uiso calc R 1 H 0
C6 0.1595(3) 0.9401(3) 0.08124(17) 0.0535(7) Uani d . 1 C 0
H6A 0.2341 0.9799 0.0770 0.064 Uiso calc R 1 H 0
H6B 0.1067 1.0246 0.0767 0.064 Uiso calc R 1 H 0
C7 0.2093(3) 0.9424(3) 0.23007(17) 0.0517(7) Uani d . 1 C 0
H7A 0.1633 1.0294 0.2405 0.062 Uiso calc R 1 H 0
H7B 0.2838 0.9790 0.2230 0.062 Uiso calc R 1 H 0
C8 0.2168(3) 0.8323(3) 0.29851(17) 0.0558(7) Uani d . 1 C 0
H8A 0.2570 0.8785 0.3461 0.067 Uiso calc R 1 H 0
H8B 0.1420 0.8046 0.3095 0.067 Uiso calc R 1 H 0
C9 0.1494(2) 0.3266(3) 0.37272(15) 0.0458(6) Uani d . 1 C 0
C10 0.1670(2) 0.1909(3) 0.42371(14) 0.0400(5) Uani d . 1 C 0
C11 0.2775(2) 0.2510(3) 0.45657(15) 0.0441(6) Uani d . 1 C 0
C12 0.2595(2) 0.3832(3) 0.40525(16) 0.0472(6) Uani d . 1 C 0
N1 0.10912(17) 0.5102(2) 0.16446(13) 0.0407(4) Uani d . 1 N 0
H1C 0.0908 0.5161 0.2144 0.049 Uiso calc R 1 H 0
H1D 0.0480 0.5343 0.1299 0.049 Uiso calc R 1 H 0
N2 0.33288(18) 0.4630(3) 0.14809(13) 0.0425(5) Uani d . 1 N 0
N3 0.20283(19) 0.6935(3) 0.02770(12) 0.0437(5) Uani d . 1 N 0
H3C 0.2661 0.7124 0.0059 0.052 Uiso calc R 1 H 0
H3D 0.1697 0.6099 0.0043 0.052 Uiso calc R 1 H 0
N4 0.1586(2) 0.8623(2) 0.15808(13) 0.0402(4) Uani d . 1 N 0
O1 0.27553(18) 0.7001(2) 0.27665(11) 0.0496(5) Uani d . 1 O 0
O2 0.41059(17) 0.7518(3) 0.14956(14) 0.0570(5) Uani d . 1 O 0
O3 0.07164(17) 0.3762(3) 0.32267(13) 0.0711(7) Uani d . 1 O 0
O4 0.11124(17) 0.0759(2) 0.43492(12) 0.0553(5) Uani d . 1 O 0
O5 0.35550(17) 0.2085(3) 0.50836(13) 0.0664(6) Uani d . 1 O 0
O6 0.3149(2) 0.5016(3) 0.39384(14) 0.0715(7) Uani d . 1 O 0
O7 0.4344(4) 0.6832(8) 0.4959(3) 0.0913(19) Uani d P 0.50 O 2
O8 0.5368(4) 0.5355(6) 0.4022(3) 0.0672(13) Uani d PD 0.50 O 0
H8C 0.480(4) 0.517(9) 0.424(4) 0.10(3) Uiso d PD 0.50 H 0
H8D 0.571(5) 0.609(6) 0.426(4) 0.08(2) Uiso d PD 0.50 H 0
Ni1 0.24129(3) 0.65868(3) 0.150954(18) 0.03395(9) Uani d . 1 Ni 0
H4 0.092(3) 0.842(4) 0.1614(19) 0.053(9) Uiso d . 1 H 0
H1 0.282(3) 0.628(5) 0.318(2) 0.079(12) Uiso d . 1 H 0
H2 0.421(3) 0.831(5) 0.121(2) 0.080(13) Uiso d . 1 H 0
H3 0.338(2) 0.440(3) 0.0999(17) 0.039(7) Uiso d . 1 H 0

loop_
_atom_site_aniso_label
_atom_site_aniso_U_11
_atom_site_aniso_U_22
_atom_site_aniso_U_33
_atom_site_aniso_U_12
_atom_site_aniso_U_13
_atom_site_aniso_U_23
C1 0.0629(17) 0.0320(12) 0.0559(16) -0.0090(12) 0.0056(13) 0.0006(11)
C2 0.0663(18) 0.0365(13) 0.0555(16) 0.0102(13) 0.0067(13) 0.0065(12)
C3 0.0426(15) 0.070(2) 0.072(2) 0.0173(14) -0.0091(13) -0.0101(16)
C4 0.0363(15) 0.100(3) 0.087(2) -0.0009(17) 0.0070(15) -0.018(2)
C5 0.0635(17) 0.0514(16) 0.0426(14) -0.0022(13) -0.0056(12) 0.0148(12)
C6 0.0659(18) 0.0377(13) 0.0547(16) 0.0010(12) -0.0007(13) 0.0132(12)
C7 0.0701(18) 0.0333(12) 0.0509(15) 0.0027(12) 0.0052(13) -0.0068(11)
C8 0.076(2) 0.0487(15) 0.0438(14) 0.0080(14) 0.0105(13) -0.0056(12)
C9 0.0378(12) 0.0596(16) 0.0395(12) -0.0040(11) 0.0034(10) 0.0100(11)
C10 0.0382(12) 0.0449(13) 0.0369(12) -0.0021(10) 0.0048(9) 0.0004(10)
C11 0.0368(12) 0.0570(16) 0.0377(12) -0.0044(11) 0.0024(9) 0.0101(11)
C12 0.0428(13) 0.0545(15) 0.0427(13) -0.0097(12) -0.0004(10) 0.0103(11)
N1 0.0387(10) 0.0371(10) 0.0456(11) -0.0011(8) 0.0029(8) 0.0032(8)
N2 0.0425(11) 0.0436(11) 0.0404(11) 0.0070(9) 0.0015(9) -0.0044(9)
N3 0.0461(12) 0.0477(12) 0.0368(10) -0.0027(9) 0.0034(9) -0.0012(9)
N4 0.0431(12) 0.0301(10) 0.0467(11) 0.0014(9) 0.0036(9) 0.0045(8)
O1 0.0666(13) 0.0425(10) 0.0388(9) 0.0066(9) 0.0030(8) 0.0032(8)
O2 0.0466(11) 0.0615(13) 0.0627(13) -0.0134(10) 0.0064(9) 0.0026(11)
O3 0.0416(10) 0.1067(19) 0.0618(13) -0.0049(11) -0.0054(9) 0.0405(13)
O4 0.0489(11) 0.0507(11) 0.0636(12) -0.0129(9) -0.0021(9) 0.0069(9)
O5 0.0414(10) 0.0929(16) 0.0607(12) -0.0123(11) -0.0090(9) 0.0363(12)
O6 0.0632(13) 0.0741(15) 0.0714(14) -0.0289(12) -0.0130(10) 0.0310(12)
O7 0.053(3) 0.131(5) 0.093(4) -0.014(3) 0.019(3) -0.047(4)
O8 0.040(2) 0.074(3) 0.088(3) -0.007(2) 0.010(2) -0.039(3)
Ni1 0.03465(15) 0.03061(14) 0.03573(15) 0.00025(12) 0.00133(10) 0.00017(12)

loop_
_atom_type_symbol
_atom_type_description
_atom_type_scat_dispersion_real
_atom_type_scat_dispersion_imag
_atom_type_scat_source
C C 0.0033 0.0016 'International Tables Vol C Tables 4.2.6.8 and 6.1.1.4'
H H 0.0000 0.0000 'International Tables Vol C Tables 4.2.6.8 and 6.1.1.4'
N N 0.0061 0.0033 'International Tables Vol C Tables 4.2.6.8 and 6.1.1.4'
Ni Ni 0.3393 1.1124 'International Tables Vol C Tables 4.2.6.8 and 6.1.1.4'
O O 0.0106 0.0060 'International Tables Vol C Tables 4.2.6.8 and 6.1.1.4'

loop_
_geom_angle_atom_site_label_1
_geom_angle_atom_site_label_2
_geom_angle_atom_site_label_3
_geom_angle
_geom_angle_publ_flag
N1 C1 C2 108.4(2) ?
N1 C1 H1A 110.0 ?
C2 C1 H1A 110.0 ?
N1 C1 H1B 110.0 ?
C2 C1 H1B 110.0 ?
H1A C1 H1B 108.4 ?
N2 C2 C1 107.8(2) ?
N2 C2 H2A 110.1 ?
C1 C2 H2A 110.1 ?
N2 C2 H2B 110.1 ?
C1 C2 H2B 110.1 ?
H2A C2 H2B 108.5 ?
N2 C3 C4 107.8(3) ?
N2 C3 H3A 110.1 ?
C4 C3 H3A 110.1 ?
N2 C3 H3B 110.1 ?
C4 C3 H3B 110.1 ?
H3A C3 H3B 108.5 ?
O2 C4 C3 109.0(3) ?
O2 C4 H4A 109.9 ?
C3 C4 H4A 109.9 ?
O2 C4 H4B 109.9 ?
C3 C4 H4B 109.9 ?
H4A C4 H4B 108.3 ?
N3 C5 C6 108.8(2) ?
N3 C5 H5A 109.9 ?
C6 C5 H5A 109.9 ?
N3 C5 H5B 109.9 ?
C6 C5 H5B 109.9 ?
H5A C5 H5B 108.3 ?
N4 C6 C5 107.7(2) ?
N4 C6 H6A 110.2 ?
C5 C6 H6A 110.2 ?
N4 C6 H6B 110.2 ?
C5 C6 H6B 110.2 ?
H6A C6 H6B 108.5 ?
N4 C7 C8 108.0(2) ?
N4 C7 H7A 110.1 ?
C8 C7 H7A 110.1 ?
N4 C7 H7B 110.1 ?
C8 C7 H7B 110.1 ?
H7A C7 H7B 108.4 ?
O1 C8 C7 107.7(2) ?
O1 C8 H8A 110.2 ?
C7 C8 H8A 110.2 ?
O1 C8 H8B 110.2 ?
C7 C8 H8B 110.2 ?
H8A C8 H8B 108.5 ?
O3 C9 C12 134.2(3) ?
O3 C9 C10 135.7(3) ?
C12 C9 C10 90.0(2) ?
O4 C10 C11 135.5(2) ?
O4 C10 C9 135.3(2) ?
C11 C10 C9 89.2(2) ?
O5 C11 C12 134.2(2) ?
O5 C11 C10 135.6(3) ?
C12 C11 C10 90.17(19) ?
O6 C12 C11 135.3(2) ?
O6 C12 C9 134.1(2) ?
C11 C12 C9 90.6(2) ?
C1 N1 Ni1 106.96(16) ?
C1 N1 H1C 110.3 ?
Ni1 N1 H1C 110.3 ?
C1 N1 H1D 110.3 ?
Ni1 N1 H1D 110.3 ?
H1C N1 H1D 108.6 ?
C2 N2 C3 116.1(2) ?
C2 N2 Ni1 107.39(17) ?
C3 N2 Ni1 108.58(18) ?
C2 N2 H3 108.4(19) ?
C3 N2 H3 107.1(19) ?
Ni1 N2 H3 109.1(19) ?
C5 N3 Ni1 107.56(16) ?
C5 N3 H3C 110.2 ?
Ni1 N3 H3C 110.2 ?
C5 N3 H3D 110.2 ?
Ni1 N3 H3D 110.2 ?
H3C N3 H3D 108.5 ?
C7 N4 C6 117.5(2) ?
C7 N4 Ni1 108.31(16) ?
C6 N4 Ni1 107.04(17) ?
C7 N4 H4 110(2) ?
C6 N4 H4 106(2) ?
Ni1 N4 H4 107(2) ?
C8 O1 Ni1 110.90(16) ?
C8 O1 H1 111(2) ?
Ni1 O1 H1 128(2) ?
C4 O2 Ni1 110.29(19) ?
C4 O2 H2 117(3) ?
Ni1 O2 H2 120(3) ?
H8C O8 H8D 109(3) ?
N2 Ni1 N4 176.12(9) yes
N2 Ni1 N1 84.03(9) yes
N4 Ni1 N1 99.04(9) yes
N2 Ni1 N3 98.52(9) yes
N4 Ni1 N3 83.48(9) yes
N1 Ni1 N3 97.34(9) yes
N2 Ni1 O1 97.57(8) yes
N4 Ni1 O1 79.99(8) yes
N1 Ni1 O1 92.71(8) yes
N3 Ni1 O1 161.81(8) yes
N2 Ni1 O2 79.14(9) yes
N4 Ni1 O2 97.54(9) yes
N1 Ni1 O2 162.13(9) yes
N3 Ni1 O2 91.11(9) yes
O1 Ni1 O2 83.64(8) yes

loop_
_geom_bond_atom_site_label_1
_geom_bond_atom_site_label_2
_geom_bond_distance
_geom_bond_publ_flag
C1 N1 1.473(3) ?
C1 C2 1.514(4) ?
C1 H1A 0.97 ?
C1 H1B 0.97 ?
C2 N2 1.463(4) ?
C2 H2A 0.97 ?
C2 H2B 0.97 ?
C3 N2 1.465(3) ?
C3 C4 1.497(5) ?
C3 H3A 0.97 ?
C3 H3B 0.97 ?
C4 O2 1.438(4) ?
C4 H4A 0.97 ?
C4 H4B 0.97 ?
C5 N3 1.470(4) ?
C5 C6 1.512(4) ?
C5 H5A 0.97 ?
C5 H5B 0.97 ?
C6 N4 1.469(3) ?
C6 H6A 0.97 ?
C6 H6B 0.97 ?
C7 N4 1.467(3) ?
C7 C8 1.500(4) ?
C7 H7A 0.97 ?
C7 H7B 0.97 ?
C8 O1 1.428(3) ?
C8 H8A 0.97 ?
C8 H8B 0.97 ?
C9 O3 1.252(3) ?
C9 C12 1.449(4) ?
C9 C10 1.467(4) ?
C10 O4 1.237(3) ?
C10 C11 1.465(3) ?
C11 O5 1.251(3) ?
C11 C12 1.447(4) ?
C12 O6 1.259(3) ?
N1 Ni1 2.084(2) yes
N1 H1C 0.90 ?
N1 H1D 0.90 ?
N2 Ni1 2.039(2) yes
N2 H3 0.85(3) ?
N3 Ni1 2.097(2) yes
N3 H3C 0.90 ?
N3 H3D 0.90 ?
N4 Ni1 2.051(2) yes
N4 H4 0.82(3) ?
O1 Ni1 2.1422(19) yes
O1 H1 0.93(4) ?
O2 Ni1 2.188(2) yes
O2 H2 0.87(4) ?
O8 H8C 0.836(10) ?
O8 H8D 0.836(10) ?

loop_
_geom_hbond_atom_site_label_D
_geom_hbond_atom_site_label_H
_geom_hbond_atom_site_label_A
_geom_hbond_site_symmetry_A
_geom_hbond_distance_DH
_geom_hbond_distance_HA
_geom_hbond_distance_DA
_geom_hbond_angle_DHA
N1 H1C O3 . 0.90 2.24 3.007(3) 143
N1 H1D O4 2 0.90 2.10 2.994(3) 170
N3 H3C O7 4_575 0.90 2.24 3.087(6) 157
N3 H3D O4 4_565 0.90 2.07 2.965(3) 170
O8 H8C O6 . 0.840(10) 1.97(5) 2.659(5) 139(7)
O8 H8C O7 . 0.840(10) 2.02(6) 2.488(7) 115(5)
O8 H8D O5 3_666 0.840(10) 2.080(10) 2.910(5) 174(6)
N4 H4 O3 2 0.82(3) 2.04(3) 2.820(3) 159(3)
O1 H1 O6 . 0.93(4) 1.71(4) 2.633(3) 172(4)
O2 H2 O8 2_655 0.87(4) 1.91(4) 2.735(5) 158(4)
O2 H2 O7 4_575 0.87(4) 2.14(4) 2.711(6) 123(3)
N2 H3 O5 4_565 0.85(3) 2.05(3) 2.842(3) 154(3)

loop_
_geom_torsion_atom_site_label_1
_geom_torsion_atom_site_label_2
_geom_torsion_atom_site_label_3
_geom_torsion_atom_site_label_4
_geom_torsion
N1 C1 C2 N2 -56.2(3)
N2 C3 C4 O2 51.7(4)
N3 C5 C6 N4 -55.9(3)
N4 C7 C8 O1 54.0(3)
O3 C9 C10 O4 0.8(6)
C12 C9 C10 O4 179.7(3)
O3 C9 C10 C11 -178.3(4)
C12 C9 C10 C11 0.6(2)
O4 C10 C11 O5 -0.7(6)
C9 C10 C11 O5 178.3(4)
O4 C10 C11 C12 -179.7(3)
C9 C10 C11 C12 -0.6(2)
O5 C11 C12 O6 0.4(7)
C10 C11 C12 O6 179.4(4)
O5 C11 C12 C9 -178.4(4)
C10 C11 C12 C9 0.6(2)
O3 C9 C12 O6 -0.5(7)
C10 C9 C12 O6 -179.4(4)
O3 C9 C12 C11 178.3(4)
C10 C9 C12 C11 -0.6(2)
C2 C1 N1 Ni1 38.1(3)
C1 C2 N2 C3 166.4(2)
C1 C2 N2 Ni1 44.7(3)
C4 C3 N2 C2 -173.5(3)
C4 C3 N2 Ni1 -52.5(3)
C6 C5 N3 Ni1 36.1(3)
C8 C7 N4 C6 -170.4(2)
C8 C7 N4 Ni1 -49.0(3)
C5 C6 N4 C7 168.3(2)
C5 C6 N4 Ni1 46.3(3)
C7 C8 O1 Ni1 -32.6(3)
C3 C4 O2 Ni1 -26.4(3)
C2 N2 Ni1 N1 -18.80(17)
C3 N2 Ni1 N1 -145.1(2)
C2 N2 Ni1 N3 -115.36(18)
C3 N2 Ni1 N3 118.4(2)
C2 N2 Ni1 O1 73.15(18)
C3 N2 Ni1 O1 -53.1(2)
C2 N2 Ni1 O2 155.14(18)
C3 N2 Ni1 O2 28.9(2)
C7 N4 Ni1 N1 115.06(19)
C6 N4 Ni1 N1 -117.35(18)
C7 N4 Ni1 N3 -148.51(19)
C6 N4 Ni1 N3 -20.92(18)
C7 N4 Ni1 O1 23.88(18)
C6 N4 Ni1 O1 151.47(19)
C7 N4 Ni1 O2 -58.25(19)
C6 N4 Ni1 O2 69.34(18)
C1 N1 Ni1 N2 -11.02(17)
C1 N1 Ni1 N4 171.36(17)
C1 N1 Ni1 N3 86.84(17)
C1 N1 Ni1 O1 -108.35(17)
C1 N1 Ni1 O2 -30.7(4)
C5 N3 Ni1 N2 174.72(17)
C5 N3 Ni1 N4 -8.63(18)
C5 N3 Ni1 N1 89.69(18)
C5 N3 Ni1 O1 -33.3(4)
C5 N3 Ni1 O2 -106.09(18)
C8 O1 Ni1 N2 -177.7(2)
C8 O1 Ni1 N4 5.33(19)
C8 O1 Ni1 N1 -93.4(2)
C8 O1 Ni1 N3 30.3(4)
C8 O1 Ni1 O2 104.2(2)
C4 O2 Ni1 N2 -1.1(2)
C4 O2 Ni1 N4 176.9(2)
C4 O2 Ni1 N1 18.9(4)
C4 O2 Ni1 N3 -99.5(2)
C4 O2 Ni1 O1 97.9(2)
